data_2237178
loop_
_publ_author_name
'Sasagawa, Kosuke'
'Sakamoto, Rei'
'Kusakabe, Taro'
'Okamoto, Akiko'
'Yonezawa, Noriyuki'

_publ_section_title
;
 [2,7-Dimethoxy-8-(4-methoxybenzoyl)naphthalen-1-yl](4-methoxyphenyl)methanone
 chloroform monosolvate
;
_journal_coeditor_code IS5230
_journal_issue 1
_journal_name_full 'Acta Crystallographica Section E'
_journal_page_first o146
_journal_paper_doi 10.1107/S1600536812050799
_journal_volume 69
_journal_year 2013
_chemical_formula_iupac 'C28 H24 O6, C H Cl3'
_chemical_formula_moiety 'C28 H24 O6, C H Cl3'
_chemical_formula_sum 'C29 H25 Cl3 O6'
_chemical_formula_weight 575.84
_chemical_name_systematic
;
[2,7-Dimethoxy-8-(4-methoxybenzoyl)naphthalen-1-yl](4-methoxyphenyl)methanone
chloroform monosolvate
;
_space_group_IT_number 14
_symmetry_cell_setting monoclinic
_symmetry_space_group_name_Hall '-P 2ybc'
_symmetry_space_group_name_H-M 'P 1 21/c 1'
_atom_sites_solution_hydrogens geom
_atom_sites_solution_primary direct
_atom_sites_solution_secondary difmap
_audit_creation_method SHELXL-97
_cell_angle_alpha 90.00
_cell_angle_beta 98.448(2)
_cell_angle_gamma 90.00
_cell_formula_units_Z 4
_cell_length_a 8.2781(2)
_cell_length_b 21.4763(5)
_cell_length_c 15.5370(4)
_cell_measurement_reflns_used 37515
_cell_measurement_temperature 193(2)
_cell_measurement_theta_max 68.22
_cell_measurement_theta_min 3.54
_cell_volume 2732.24(12)
_computing_cell_refinement 'PROCESS-AUTO (Rigaku, 1998)'
_computing_data_collection 'PROCESS-AUTO (Rigaku, 1998)'
_computing_data_reduction '<i>CrystalStructure</i> (Rigaku, 2010)'
_computing_molecular_graphics 'ORTEPIII (Burnett & Johnson, 1996)'
_computing_publication_material 'SHELXL97 (Sheldrick, 2008)'
_computing_structure_refinement 'SHELXL97 (Sheldrick, 2008)'
_computing_structure_solution 'SHELXS97 (Sheldrick, 2008)'
_diffrn_ambient_temperature 193(2)
_diffrn_detector_area_resol_mean 10.000
_diffrn_measured_fraction_theta_full 0.999
_diffrn_measured_fraction_theta_max 0.999
_diffrn_measurement_device_type 'Rigaku R-AXIS RAPID'
_diffrn_measurement_method \w
_diffrn_radiation_monochromator graphite
_diffrn_radiation_source 'fine-focus sealed tube'
_diffrn_radiation_type CuK\a
_diffrn_radiation_wavelength 1.54187
_diffrn_reflns_av_R_equivalents 0.0469
_diffrn_reflns_av_sigmaI/netI 0.0204
_diffrn_reflns_limit_h_max 9
_diffrn_reflns_limit_h_min -9
_diffrn_reflns_limit_k_max 25
_diffrn_reflns_limit_k_min -25
_diffrn_reflns_limit_l_max 18
_diffrn_reflns_limit_l_min -18
_diffrn_reflns_number 50703
_diffrn_reflns_theta_full 68.22
_diffrn_reflns_theta_max 68.22
_diffrn_reflns_theta_min 3.54
_diffrn_standards_number 0
_exptl_absorpt_coefficient_mu 3.392
_exptl_absorpt_correction_T_max 0.7279
_exptl_absorpt_correction_T_min 0.2819
_exptl_absorpt_correction_type numerical
_exptl_absorpt_process_details
;
(<i>NUMABS</i>; Higashi, 1999)
;
_exptl_crystal_colour colorless
_exptl_crystal_density_diffrn 1.400
_exptl_crystal_density_method 'not measured'
_exptl_crystal_description platelet
_exptl_crystal_F_000 1192
_exptl_crystal_size_max 0.50
_exptl_crystal_size_mid 0.20
_exptl_crystal_size_min 0.10
_refine_diff_density_max 0.242
_refine_diff_density_min -0.347
_refine_ls_extinction_coef 0.00145(17)
_refine_ls_extinction_expression Fc^*^=kFc[1+0.001xFc^2^\l^3^/sin(2\q)]^-1/4^
_refine_ls_extinction_method 'SHELXL97 (Sheldrick, 2008)'
_refine_ls_goodness_of_fit_ref 1.104
_refine_ls_hydrogen_treatment constr
_refine_ls_matrix_type full
_refine_ls_number_parameters 385
_refine_ls_number_reflns 4994
_refine_ls_number_restraints 0
_refine_ls_restrained_S_all 1.104
_refine_ls_R_factor_all 0.0389
_refine_ls_R_factor_gt 0.0348
_refine_ls_shift/su_max 0.004
_refine_ls_shift/su_mean 0.000
_refine_ls_structure_factor_coef Fsqd
_refine_ls_weighting_details 'calc w=1/[\s^2^(Fo^2^)+(0.0633P)^2^+0.2582P] where P=(Fo^2^+2Fc^2^)/3'
_refine_ls_weighting_scheme calc
_refine_ls_wR_factor_gt 0.1038
_refine_ls_wR_factor_ref 0.1069
_reflns_number_gt 4305
_reflns_number_total 4994
_reflns_threshold_expression I>2sigma(I)
_cod_data_source_file is5230.cif
_cod_data_source_block I
_cod_original_cell_volume 2732.25(12)
_cod_original_sg_symbol_H-M 'P 21/c'
_cod_database_code 2237178
_cod_database_fobs_code 2237178

loop_
_symmetry_equiv_pos_as_xyz
'x, y, z'
'-x, y+1/2, -z+1/2'
'-x, -y, -z'
'x, -y-1/2, z-1/2'

loop_
_atom_site_type_symbol
_atom_site_label
_atom_site_fract_x
_atom_site_fract_y
_atom_site_fract_z
_atom_site_U_iso_or_equiv
_atom_site_adp_type
_atom_site_calc_flag
_atom_site_refinement_flags
_atom_site_occupancy
_atom_site_symmetry_multiplicity
_atom_site_disorder_assembly
_atom_site_disorder_group
C C29 0.8351(7) 0.64681(19) 1.3342(2) 0.0602(12) Uani d P 0.478(5) 1 A 1
H H29 0.9494 0.6434 1.3210 0.072 Uiso calc PR 0.478(5) 1 A 1
Cl Cl1 0.7003(8) 0.5922(3) 1.2794(4) 0.0895(14) Uani d P 0.478(5) 1 A 1
Cl Cl2 0.8176(5) 0.6354(2) 1.4489(3) 0.0877(9) Uani d P 0.478(5) 1 A 1
Cl Cl3 0.7464(5) 0.72058(6) 1.31137(11) 0.0718(8) Uani d P 0.478(5) 1 A 1
Cl Cl1' 0.7252(7) 0.5906(2) 1.2724(3) 0.0838(10) Uani d P 0.522(5) 1 A 2
Cl Cl2' 0.8644(6) 0.63370(14) 1.4441(2) 0.1015(12) Uani d P 0.522(5) 1 A 2
Cl Cl3' 0.8354(4) 0.71700(8) 1.30123(8) 0.0640(4) Uani d P 0.522(5) 1 A 2
C C29' 0.7290(6) 0.65719(17) 1.3448(2) 0.0557(10) Uani d P 0.522(5) 1 A 2
H H29' 0.6178 0.6701 1.3559 0.067 Uiso calc PR 0.522(5) 1 A 2
O O1 0.20448(12) 0.62134(4) 0.86461(7) 0.0458(2) Uani d . 1 1 . .
O O2 0.37739(12) 0.64726(5) 0.68945(6) 0.0451(2) Uani d . 1 1 . .
O O3 0.47972(15) 0.69449(5) 1.02209(6) 0.0588(3) Uani d . 1 1 . .
O O4 0.10068(14) 0.75164(5) 0.58373(6) 0.0550(3) Uani d . 1 1 . .
O O5 0.87057(12) 0.47605(5) 0.89164(8) 0.0550(3) Uani d . 1 1 . .
O O6 -0.29654(12) 0.50568(5) 0.60580(7) 0.0505(3) Uani d . 1 1 . .
C C1 0.36050(16) 0.71245(6) 0.87968(9) 0.0390(3) Uani d . 1 1 . .
C C2 0.42348(18) 0.73704(7) 0.95995(9) 0.0447(3) Uani d . 1 1 . .
C C3 0.41933(19) 0.80154(7) 0.97694(10) 0.0515(4) Uani d . 1 1 . .
H H3 0.4636 0.8175 1.0324 0.062 Uiso calc R 1 1 . .
C C4 0.35117(19) 0.84034(7) 0.91280(10) 0.0502(4) Uani d . 1 1 . .
H H4 0.3462 0.8837 0.9245 0.060 Uiso calc R 1 1 . .
C C5 0.28728(17) 0.81810(6) 0.82908(10) 0.0438(3) Uani d . 1 1 . .
C C6 0.22155(19) 0.85978(7) 0.76273(11) 0.0501(4) Uani d . 1 1 . .
H H6 0.2223 0.9032 0.7748 0.060 Uiso calc R 1 1 . .
C C7 0.15732(19) 0.83947(7) 0.68225(10) 0.0497(4) Uani d . 1 1 . .
H H7 0.1129 0.8683 0.6387 0.060 Uiso calc R 1 1 . .
C C8 0.15723(18) 0.77515(7) 0.66393(9) 0.0433(3) Uani d . 1 1 . .
C C9 0.22199(16) 0.73223(6) 0.72575(9) 0.0382(3) Uani d . 1 1 . .
C C10 0.28973(16) 0.75288(6) 0.81102(9) 0.0375(3) Uani d . 1 1 . .
C C11 0.34302(17) 0.64259(6) 0.87375(8) 0.0386(3) Uani d . 1 1 . .
C C12 0.48719(17) 0.60144(6) 0.87996(8) 0.0384(3) Uani d . 1 1 . .
C C13 0.64446(17) 0.62349(6) 0.87923(9) 0.0423(3) Uani d . 1 1 . .
H H13 0.6620 0.6671 0.8765 0.051 Uiso calc R 1 1 . .
C C14 0.77667(17) 0.58352(6) 0.88242(9) 0.0419(3) Uani d . 1 1 . .
H H14 0.8834 0.5995 0.8812 0.050 Uiso calc R 1 1 . .
C C15 0.75081(17) 0.51999(6) 0.88745(9) 0.0427(3) Uani d . 1 1 . .
C C16 0.59450(19) 0.49700(7) 0.88921(12) 0.0541(4) Uani d . 1 1 . .
H H16 0.5775 0.4534 0.8935 0.065 Uiso calc R 1 1 . .
C C17 0.46492(19) 0.53710(7) 0.88481(11) 0.0499(4) Uani d . 1 1 . .
H H17 0.3582 0.5209 0.8850 0.060 Uiso calc R 1 1 . .
C C18 0.23968(17) 0.66618(6) 0.69476(8) 0.0381(3) Uani d . 1 1 . .
C C19 0.09406(16) 0.62645(6) 0.67084(8) 0.0379(3) Uani d . 1 1 . .
C C20 -0.06117(17) 0.64490(6) 0.68346(9) 0.0409(3) Uani d . 1 1 . .
H H20 -0.0758 0.6851 0.7065 0.049 Uiso calc R 1 1 . .
C C21 -0.19562(17) 0.60641(6) 0.66341(9) 0.0411(3) Uani d . 1 1 . .
H H21 -0.3008 0.6198 0.6731 0.049 Uiso calc R 1 1 . .
C C22 -0.17404(17) 0.54777(6) 0.62890(9) 0.0398(3) Uani d . 1 1 . .
C C23 -0.01928(18) 0.52839(7) 0.61557(10) 0.0482(4) Uani d . 1 1 . .
H H23 -0.0047 0.4883 0.5921 0.058 Uiso calc R 1 1 . .
C C24 0.11261(18) 0.56729(7) 0.63632(10) 0.0457(3) Uani d . 1 1 . .
H H24 0.2179 0.5537 0.6270 0.055 Uiso calc R 1 1 . .
C C25 0.5735(2) 0.71604(9) 1.10090(11) 0.0643(5) Uani d . 1 1 . .
H H25A 0.5032 0.7400 1.1343 0.077 Uiso calc R 1 1 . .
H H25B 0.6624 0.7427 1.0871 0.077 Uiso calc R 1 1 . .
H H25C 0.6194 0.6803 1.1354 0.077 Uiso calc R 1 1 . .
C C26 0.0351(2) 0.79353(9) 0.51653(11) 0.0641(5) Uani d . 1 1 . .
H H26A 0.1155 0.8261 0.5102 0.077 Uiso calc R 1 1 . .
H H26B -0.0645 0.8127 0.5316 0.077 Uiso calc R 1 1 . .
H H26C 0.0093 0.7707 0.4616 0.077 Uiso calc R 1 1 . .
C C27 1.03147(19) 0.49649(8) 0.88276(13) 0.0560(4) Uani d . 1 1 . .
H H27A 1.0710 0.5251 0.9303 0.067 Uiso calc R 1 1 . .
H H27B 1.0292 0.5179 0.8269 0.067 Uiso calc R 1 1 . .
H H27C 1.1045 0.4604 0.8850 0.067 Uiso calc R 1 1 . .
C C28 -0.45787(18) 0.52379(8) 0.61699(12) 0.0555(4) Uani d . 1 1 . .
H H28A -0.4892 0.5611 0.5823 0.067 Uiso calc R 1 1 . .
H H28B -0.4612 0.5328 0.6785 0.067 Uiso calc R 1 1 . .
H H28C -0.5341 0.4899 0.5978 0.067 Uiso calc R 1 1 . .

loop_
_atom_site_aniso_label
_atom_site_aniso_U_11
_atom_site_aniso_U_22
_atom_site_aniso_U_33
_atom_site_aniso_U_12
_atom_site_aniso_U_13
_atom_site_aniso_U_23
C29 0.063(3) 0.065(2) 0.051(2) 0.0107(19) 0.0063(18) -0.0035(16)
Cl1 0.1159(17) 0.062(2) 0.091(2) -0.0248(15) 0.0161(12) 0.0046(14)
Cl2 0.0914(12) 0.124(2) 0.0476(9) 0.0204(10) 0.0102(7) 0.0316(10)
Cl3 0.112(2) 0.0424(5) 0.0544(6) 0.0055(7) -0.0110(8) 0.0000(4)
Cl1' 0.141(3) 0.0423(13) 0.0614(10) 0.0083(14) -0.0076(14) -0.0034(8)
Cl2' 0.179(3) 0.0723(11) 0.0468(8) 0.0443(15) -0.0057(15) 0.0061(7)
Cl3' 0.0718(11) 0.0636(6) 0.0553(5) -0.0131(6) 0.0053(5) 0.0089(4)
C29' 0.057(3) 0.061(2) 0.0502(17) 0.0037(17) 0.0137(15) 0.0103(14)
O1 0.0442(6) 0.0391(5) 0.0528(6) -0.0031(4) 0.0031(4) 0.0031(4)
O2 0.0432(6) 0.0435(5) 0.0480(5) 0.0026(4) 0.0045(4) -0.0020(4)
O3 0.0831(8) 0.0482(6) 0.0394(5) 0.0039(5) -0.0101(5) -0.0024(4)
O4 0.0731(7) 0.0468(6) 0.0411(5) 0.0015(5) -0.0047(5) 0.0081(4)
O5 0.0428(6) 0.0337(5) 0.0893(8) -0.0004(4) 0.0123(5) -0.0042(5)
O6 0.0427(6) 0.0380(5) 0.0697(7) -0.0029(4) 0.0048(5) -0.0082(5)
C1 0.0404(7) 0.0348(7) 0.0411(7) -0.0010(5) 0.0034(5) -0.0018(5)
C2 0.0496(8) 0.0418(7) 0.0412(7) -0.0005(6) 0.0018(6) -0.0010(6)
C3 0.0581(9) 0.0462(8) 0.0482(8) -0.0056(7) 0.0014(7) -0.0112(7)
C4 0.0571(9) 0.0341(7) 0.0588(9) -0.0040(6) 0.0069(7) -0.0082(6)
C5 0.0438(8) 0.0340(7) 0.0532(8) -0.0024(6) 0.0059(6) -0.0010(6)
C6 0.0540(9) 0.0300(7) 0.0657(10) -0.0004(6) 0.0062(7) 0.0030(6)
C7 0.0537(9) 0.0360(7) 0.0578(9) 0.0019(6) 0.0032(7) 0.0117(6)
C8 0.0444(8) 0.0406(7) 0.0439(7) -0.0011(6) 0.0032(6) 0.0055(6)
C9 0.0394(7) 0.0331(7) 0.0419(7) -0.0020(5) 0.0048(5) 0.0019(5)
C10 0.0363(7) 0.0338(7) 0.0423(7) -0.0018(5) 0.0053(5) 0.0000(5)
C11 0.0457(8) 0.0365(7) 0.0325(6) -0.0017(6) 0.0022(5) 0.0017(5)
C12 0.0450(8) 0.0332(6) 0.0358(6) -0.0026(6) 0.0015(5) 0.0006(5)
C13 0.0493(8) 0.0304(6) 0.0455(7) -0.0033(6) 0.0015(6) 0.0019(5)
C14 0.0416(8) 0.0367(7) 0.0463(7) -0.0055(6) 0.0028(6) -0.0002(6)
C15 0.0443(8) 0.0344(7) 0.0486(8) 0.0002(6) 0.0048(6) -0.0030(6)
C16 0.0489(9) 0.0300(7) 0.0839(11) -0.0046(6) 0.0114(8) 0.0001(7)
C17 0.0433(8) 0.0369(7) 0.0701(10) -0.0049(6) 0.0096(7) 0.0012(7)
C18 0.0437(8) 0.0369(7) 0.0329(6) 0.0018(6) 0.0033(5) 0.0032(5)
C19 0.0419(8) 0.0358(7) 0.0349(6) 0.0013(5) 0.0018(5) 0.0015(5)
C20 0.0475(8) 0.0331(6) 0.0416(7) 0.0041(6) 0.0048(6) -0.0037(5)
C21 0.0419(8) 0.0391(7) 0.0421(7) 0.0035(6) 0.0051(6) -0.0009(6)
C22 0.0436(8) 0.0344(7) 0.0403(7) -0.0008(6) 0.0019(5) 0.0019(5)
C23 0.0485(9) 0.0349(7) 0.0604(9) 0.0022(6) 0.0056(7) -0.0102(6)
C24 0.0420(8) 0.0396(7) 0.0550(8) 0.0048(6) 0.0056(6) -0.0053(6)
C25 0.0759(12) 0.0688(11) 0.0424(8) 0.0096(9) -0.0110(8) -0.0070(8)
C26 0.0756(12) 0.0637(10) 0.0486(9) 0.0055(9) -0.0050(8) 0.0185(8)
C27 0.0432(9) 0.0447(8) 0.0808(11) -0.0007(6) 0.0118(8) -0.0036(8)
C28 0.0440(9) 0.0486(9) 0.0738(11) -0.0047(7) 0.0081(7) -0.0076(8)

loop_
_atom_type_symbol
_atom_type_description
_atom_type_scat_dispersion_real
_atom_type_scat_dispersion_imag
_atom_type_scat_source
C C 0.0181 0.0091 'International Tables Vol C Tables 4.2.6.8 and 6.1.1.4'
H H 0.0000 0.0000 'International Tables Vol C Tables 4.2.6.8 and 6.1.1.4'
O O 0.0492 0.0322 'International Tables Vol C Tables 4.2.6.8 and 6.1.1.4'
Cl Cl 0.3639 0.7018 'International Tables Vol C Tables 4.2.6.8 and 6.1.1.4'

loop_
_geom_angle_atom_site_label_1
_geom_angle_atom_site_label_2
_geom_angle_atom_site_label_3
_geom_angle
Cl1 C29 Cl3 106.7(4)
Cl1 C29 Cl2 104.4(3)
Cl3 C29 Cl2 103.2(3)
Cl1 C29 H29 113.8
Cl3 C29 H29 113.8
Cl2 C29 H29 113.8
Cl3' C29' Cl1' 107.6(3)
Cl3' C29' Cl2' 104.3(3)
Cl1' C29' Cl2' 104.8(3)
Cl3' C29' H29' 113.1
Cl1' C29' H29' 113.1
Cl2' C29' H29' 113.1
C2 O3 C25 118.50(13)
C8 O4 C26 118.65(13)
C15 O5 C27 117.69(11)
C22 O6 C28 117.37(11)
C2 C1 C10 119.91(12)
C2 C1 C11 117.03(12)
C10 C1 C11 122.17(12)
O3 C2 C1 115.31(12)
O3 C2 C3 122.79(13)
C1 C2 C3 121.78(13)
C4 C3 C2 118.97(14)
C4 C3 H3 120.5
C2 C3 H3 120.5
C3 C4 C5 121.83(14)
C3 C4 H4 119.1
C5 C4 H4 119.1
C6 C5 C4 120.62(13)
C6 C5 C10 119.53(13)
C4 C5 C10 119.85(13)
C7 C6 C5 121.71(14)
C7 C6 H6 119.1
C5 C6 H6 119.1
C6 C7 C8 119.29(13)
C6 C7 H7 120.4
C8 C7 H7 120.4
O4 C8 C9 115.78(12)
O4 C8 C7 122.51(13)
C9 C8 C7 121.64(13)
C8 C9 C10 119.75(12)
C8 C9 C18 116.77(12)
C10 C9 C18 122.85(11)
C5 C10 C9 118.06(12)
C5 C10 C1 117.65(12)
C9 C10 C1 124.29(12)
O1 C11 C12 121.28(12)
O1 C11 C1 117.27(12)
C12 C11 C1 121.45(12)
C13 C12 C17 118.00(13)
C13 C12 C11 123.07(12)
C17 C12 C11 118.91(13)
C14 C13 C12 121.69(12)
C14 C13 H13 119.2
C12 C13 H13 119.2
C15 C14 C13 118.97(13)
C15 C14 H14 120.5
C13 C14 H14 120.5
O5 C15 C14 124.55(13)
O5 C15 C16 115.23(12)
C14 C15 C16 120.22(13)
C17 C16 C15 120.05(13)
C17 C16 H16 120.0
C15 C16 H16 120.0
C16 C17 C12 121.05(14)
C16 C17 H17 119.5
C12 C17 H17 119.5
O2 C18 C19 121.62(12)
O2 C18 C9 117.87(12)
C19 C18 C9 120.51(12)
C20 C19 C24 118.10(13)
C20 C19 C18 122.55(12)
C24 C19 C18 119.33(13)
C21 C20 C19 121.93(12)
C21 C20 H20 119.0
C19 C20 H20 119.0
C20 C21 C22 118.88(13)
C20 C21 H21 120.6
C22 C21 H21 120.6
O6 C22 C21 124.61(13)
O6 C22 C23 115.29(12)
C21 C22 C23 120.10(13)
C24 C23 C22 120.02(13)
C24 C23 H23 120.0
C22 C23 H23 120.0
C23 C24 C19 120.97(14)
C23 C24 H24 119.5
C19 C24 H24 119.5
O3 C25 H25A 109.5
O3 C25 H25B 109.5
H25A C25 H25B 109.5
O3 C25 H25C 109.5
H25A C25 H25C 109.5
H25B C25 H25C 109.5
O4 C26 H26A 109.5
O4 C26 H26B 109.5
H26A C26 H26B 109.5
O4 C26 H26C 109.5
H26A C26 H26C 109.5
H26B C26 H26C 109.5
O5 C27 H27A 109.5
O5 C27 H27B 109.5
H27A C27 H27B 109.5
O5 C27 H27C 109.5
H27A C27 H27C 109.5
H27B C27 H27C 109.5
O6 C28 H28A 109.5
O6 C28 H28B 109.5
H28A C28 H28B 109.5
O6 C28 H28C 109.5
H28A C28 H28C 109.5
H28B C28 H28C 109.5

loop_
_geom_bond_atom_site_label_1
_geom_bond_atom_site_label_2
_geom_bond_distance
C29 Cl1 1.751(7)
C29 Cl3 1.761(5)
C29 Cl2 1.824(6)
C29 H29 1.0000
Cl1' C29' 1.816(6)
Cl2' C29' 1.840(6)
Cl3' C29' 1.749(4)
C29' H29' 1.0000
O1 C11 1.2230(17)
O2 C18 1.2243(16)
O3 C2 1.3608(17)
O3 C25 1.4273(18)
O4 C8 1.3621(17)
O4 C26 1.4238(18)
O5 C15 1.3633(17)
O5 C27 1.4282(18)
O6 C22 1.3665(16)
O6 C28 1.4260(18)
C1 C2 1.3839(19)
C1 C10 1.4323(18)
C1 C11 1.5087(19)
C2 C3 1.412(2)
C3 C4 1.357(2)
C3 H3 0.9500
C4 C5 1.414(2)
C4 H4 0.9500
C5 C6 1.413(2)
C5 C10 1.4291(19)
C6 C7 1.357(2)
C6 H6 0.9500
C7 C8 1.410(2)
C7 H7 0.9500
C8 C9 1.3814(19)
C9 C10 1.4311(18)
C9 C18 1.5122(18)
C11 C12 1.4769(19)
C12 C13 1.387(2)
C12 C17 1.3975(19)
C13 C14 1.386(2)
C13 H13 0.9500
C14 C15 1.3852(19)
C14 H14 0.9500
C15 C16 1.389(2)
C16 C17 1.369(2)
C16 H16 0.9500
C17 H17 0.9500
C18 C19 1.4791(19)
C19 C20 1.3859(19)
C19 C24 1.3964(19)
C20 C21 1.385(2)
C20 H20 0.9500
C21 C22 1.3906(19)
C21 H21 0.9500
C22 C23 1.391(2)
C23 C24 1.375(2)
C23 H23 0.9500
C24 H24 0.9500
C25 H25A 0.9800
C25 H25B 0.9800
C25 H25C 0.9800
C26 H26A 0.9800
C26 H26B 0.9800
C26 H26C 0.9800
C27 H27A 0.9800
C27 H27B 0.9800
C27 H27C 0.9800
C28 H28A 0.9800
C28 H28B 0.9800
C28 H28C 0.9800

loop_
_geom_hbond_atom_site_label_D
_geom_hbond_atom_site_label_H
_geom_hbond_atom_site_label_A
_geom_hbond_site_symmetry_A
_geom_hbond_distance_DH
_geom_hbond_distance_HA
_geom_hbond_distance_DA
_geom_hbond_angle_DHA
_geom_hbond_publ_flag
C7 H7 O5 2_656 0.95 2.37 3.1460(19) 139 y
C13 H13 Cl3 4_575 0.95 2.75 3.647(2) 159 y

loop_
_geom_torsion_atom_site_label_1
_geom_torsion_atom_site_label_2
_geom_torsion_atom_site_label_3
_geom_torsion_atom_site_label_4
_geom_torsion
C25 O3 C2 C1 168.44(14)
C25 O3 C2 C3 -15.5(2)
C10 C1 C2 O3 176.54(12)
C11 C1 C2 O3 7.2(2)
C10 C1 C2 C3 0.4(2)
C11 C1 C2 C3 -168.95(14)
O3 C2 C3 C4 -175.58(15)
C1 C2 C3 C4 0.2(2)
C2 C3 C4 C5 -1.3(2)
C3 C4 C5 C6 -178.04(14)
C3 C4 C5 C10 1.7(2)
C4 C5 C6 C7 -179.00(15)
C10 C5 C6 C7 1.3(2)
C5 C6 C7 C8 -0.5(2)
C26 O4 C8 C9 -178.84(14)
C26 O4 C8 C7 -1.7(2)
C6 C7 C8 O4 -177.39(14)
C6 C7 C8 C9 -0.5(2)
O4 C8 C9 C10 177.78(12)
C7 C8 C9 C10 0.6(2)
O4 C8 C9 C18 6.65(19)
C7 C8 C9 C18 -170.49(13)
C6 C5 C10 C9 -1.1(2)
C4 C5 C10 C9 179.24(13)
C6 C5 C10 C1 178.76(13)
C4 C5 C10 C1 -0.9(2)
C8 C9 C10 C5 0.1(2)
C18 C9 C10 C5 170.69(13)
C8 C9 C10 C1 -179.69(13)
C18 C9 C10 C1 -9.1(2)
C2 C1 C10 C5 -0.1(2)
C11 C1 C10 C5 168.75(13)
C2 C1 C10 C9 179.75(13)
C11 C1 C10 C9 -11.4(2)
C2 C1 C11 O1 109.29(15)
C10 C1 C11 O1 -59.83(18)
C2 C1 C11 C12 -69.88(17)
C10 C1 C11 C12 121.00(14)
O1 C11 C12 C13 171.55(13)
C1 C11 C12 C13 -9.31(19)
O1 C11 C12 C17 -6.9(2)
C1 C11 C12 C17 172.21(13)
C17 C12 C13 C14 0.5(2)
C11 C12 C13 C14 -177.95(12)
C12 C13 C14 C15 -0.7(2)
C27 O5 C15 C14 -5.6(2)
C27 O5 C15 C16 174.88(14)
C13 C14 C15 O5 -179.46(13)
C13 C14 C15 C16 0.0(2)
O5 C15 C16 C17 -179.60(15)
C14 C15 C16 C17 0.9(2)
C15 C16 C17 C12 -1.1(3)
C13 C12 C17 C16 0.4(2)
C11 C12 C17 C16 178.92(15)
C8 C9 C18 O2 107.25(15)
C10 C9 C18 O2 -63.58(17)
C8 C9 C18 C19 -72.04(17)
C10 C9 C18 C19 117.13(14)
O2 C18 C19 C20 174.23(12)
C9 C18 C19 C20 -6.50(19)
O2 C18 C19 C24 -3.99(19)
C9 C18 C19 C24 175.27(12)
C24 C19 C20 C21 0.4(2)
C18 C19 C20 C21 -177.84(12)
C19 C20 C21 C22 -0.6(2)
C28 O6 C22 C21 0.9(2)
C28 O6 C22 C23 -179.05(14)
C20 C21 C22 O6 -179.47(13)
C20 C21 C22 C23 0.4(2)
O6 C22 C23 C24 179.76(14)
C21 C22 C23 C24 -0.2(2)
C22 C23 C24 C19 0.0(2)
C20 C19 C24 C23 -0.1(2)
C18 C19 C24 C23 178.19(13)
